data_7055954
loop_
_publ_author_name
'Hu, Kun'
'Li, Feiyan'
'Zhang, Zhong'
'Liang, Fupei'

_publ_section_title
;
 Synthesis of two potential anticancer copper(ii) complex drugs: their
 crystal structure, human serum albumin/DNA binding and anticancer
 mechanism
;
_journal_issue 5
_journal_name_full 'New J. Chem.'
_journal_page_first 2062
_journal_paper_doi 10.1039/C6NJ02483A
_journal_volume 41
_journal_year 2017
_chemical_formula_moiety 'C18 H16 Cu N4 O5'
_chemical_formula_sum 'C18 H16 Cu N4 O5'
_chemical_formula_weight 431.89
_chemical_name_systematic
; 
 ? 
;
_space_group_IT_number 14
_symmetry_cell_setting monoclinic
_symmetry_space_group_name_Hall '-P 2yn'
_symmetry_space_group_name_H-M 'P 1 21/n 1'
_atom_sites_solution_hydrogens geom
_atom_sites_solution_primary direct
_atom_sites_solution_secondary difmap
_audit_creation_method SHELXL-97
_audit_update_record
;
2016-10-19 deposited with the CCDC.
2017-01-16 downloaded from the CCDC.
;
_cell_angle_alpha 90.00
_cell_angle_beta 97.575(6)
_cell_angle_gamma 90.00
_cell_formula_units_Z 4
_cell_length_a 7.854(3)
_cell_length_b 10.712(3)
_cell_length_c 21.440(7)
_cell_measurement_reflns_used 4770
_cell_measurement_temperature 296(2)
_cell_measurement_theta_max 2.66
_cell_measurement_theta_min 26.37
_cell_volume 1788.0(10)
_computing_cell_refinement 'Bruker SAINT'
_computing_data_collection 'Bruker APEX2'
_computing_data_reduction 'Bruker SAINT'
_computing_molecular_graphics 'Bruker SHELXTL'
_computing_publication_material 'Bruker SHELXTL'
_computing_structure_refinement 'SHELXL-97 (Sheldrick, 1997)'
_computing_structure_solution 'SHELXS-97 (Sheldrick, 1990)'
_diffrn_ambient_temperature 296(2)
_diffrn_measured_fraction_theta_full 0.994
_diffrn_measured_fraction_theta_max 0.994
_diffrn_measurement_device_type 'Bruker APEX-II CCD'
_diffrn_measurement_method '\f and \w scans'
_diffrn_radiation_monochromator graphite
_diffrn_radiation_source 'fine-focus sealed tube'
_diffrn_radiation_type MoK\a
_diffrn_radiation_wavelength 0.71073
_diffrn_reflns_av_R_equivalents 0.0283
_diffrn_reflns_av_sigmaI/netI 0.0298
_diffrn_reflns_limit_h_max 9
_diffrn_reflns_limit_h_min -9
_diffrn_reflns_limit_k_max 13
_diffrn_reflns_limit_k_min -12
_diffrn_reflns_limit_l_max 26
_diffrn_reflns_limit_l_min -25
_diffrn_reflns_number 12597
_diffrn_reflns_theta_full 26.37
_diffrn_reflns_theta_max 26.37
_diffrn_reflns_theta_min 1.92
_exptl_absorpt_coefficient_mu 1.261
_exptl_absorpt_correction_T_max 0.8634
_exptl_absorpt_correction_T_min 0.7776
_exptl_absorpt_correction_type multi-scan
_exptl_absorpt_process_details 'SADABS (Bruker, 1998)'
_exptl_crystal_density_diffrn 1.604
_exptl_crystal_density_method 'not measured'
_exptl_crystal_description block
_exptl_crystal_F_000 884
_exptl_crystal_size_max 0.21
_exptl_crystal_size_mid 0.13
_exptl_crystal_size_min 0.12
_refine_diff_density_max 0.510
_refine_diff_density_min -0.488
_refine_diff_density_rms 0.062
_refine_ls_extinction_method none
_refine_ls_goodness_of_fit_ref 1.073
_refine_ls_hydrogen_treatment mixed
_refine_ls_matrix_type full
_refine_ls_number_parameters 254
_refine_ls_number_reflns 3642
_refine_ls_number_restraints 0
_refine_ls_restrained_S_all 1.073
_refine_ls_R_factor_all 0.0441
_refine_ls_R_factor_gt 0.0346
_refine_ls_shift/su_max 0.001
_refine_ls_shift/su_mean 0.000
_refine_ls_structure_factor_coef Fsqd
_refine_ls_weighting_details 'calc w=1/[\s^2^(Fo^2^)+(0.0590P)^2^+0.7703P] where P=(Fo^2^+2Fc^2^)/3'
_refine_ls_weighting_scheme calc
_refine_ls_wR_factor_gt 0.0985
_refine_ls_wR_factor_ref 0.1069
_reflns_number_gt 3027
_reflns_number_total 3642
_reflns_threshold_expression >2sigma(I)
_cod_data_source_file c6nj02483a2.cif
_cod_data_source_block 6-3
_cod_depositor_comments 'Adding full bibliography for 7055953--7055954.cif.'
_cod_original_cell_volume 1788.1(10)
_cod_database_code 7055954

loop_
_symmetry_equiv_pos_as_xyz
'x, y, z'
'-x+1/2, y+1/2, -z+1/2'
'-x, -y, -z'
'x-1/2, -y-1/2, z-1/2'

loop_
_atom_site_label
_atom_site_type_symbol
_atom_site_fract_x
_atom_site_fract_y
_atom_site_fract_z
_atom_site_U_iso_or_equiv
_atom_site_adp_type
_atom_site_occupancy
_atom_site_symmetry_multiplicity
_atom_site_calc_flag
_atom_site_refinement_flags
Cu1 Cu 0.81395(4) 0.61897(3) 0.079419(13) 0.03459(13) Uani 1 1 d .
O3 O 0.8444(2) 0.73569(17) 0.15125(8) 0.0437(4) Uani 1 1 d .
O1 O 0.7226(3) 0.75262(17) 0.02284(9) 0.0451(4) Uani 1 1 d .
N2 N 0.7539(2) 0.52261(19) 0.00313(9) 0.0332(4) Uani 1 1 d .
N3 N 0.6673(3) 0.5902(2) -0.04637(10) 0.0368(5) Uani 1 1 d .
H3 H 0.6247 0.5590 -0.0820 0.044 Uiso 1 1 calc R
N1 N 0.9463(3) 0.4745(2) 0.12388(10) 0.0391(5) Uani 1 1 d .
C7 C 0.6593(3) 0.7094(2) -0.03102(11) 0.0333(5) Uani 1 1 d .
O4 O 1.0019(4) 0.8779(2) 0.20006(12) 0.0754(8) Uani 1 1 d .
O2 O 0.5639(2) 0.5673(2) 0.11824(9) 0.0502(5) Uani 1 1 d .
N11 N 0.9815(3) 0.8019(2) 0.15752(11) 0.0478(6) Uani 1 1 d .
C6 C 0.5713(3) 0.7975(2) -0.07834(12) 0.0368(5) Uani 1 1 d .
C17 C 0.9446(3) 0.3535(2) 0.10185(12) 0.0354(5) Uani 1 1 d .
C5 C 0.4879(4) 0.7579(3) -0.13647(12) 0.0449(6) Uani 1 1 d .
H5 H 0.4904 0.6740 -0.1476 0.054 Uiso 1 1 calc R
C16 C 1.0322(4) 0.4976(3) 0.18018(14) 0.0528(7) Uani 1 1 d .
H16 H 1.0317 0.5790 0.1951 0.063 Uiso 1 1 calc R
C13 C 1.0306(3) 0.2572(3) 0.13946(14) 0.0448(6) Uani 1 1 d .
C9 C 0.8566(3) 0.3196(2) 0.04158(13) 0.0394(6) Uani 1 1 d .
C4 C 0.4017(4) 0.8426(3) -0.17749(14) 0.0566(8) Uani 1 1 d .
H4 H 0.3445 0.8150 -0.2158 0.068 Uiso 1 1 calc R
C8 C 0.7717(3) 0.4053(2) -0.00525(12) 0.0387(6) Uani 1 1 d .
H8 H 0.7271 0.3723 -0.0441 0.046 Uiso 1 1 calc R
C12 C 1.0227(4) 0.1324(3) 0.11838(17) 0.0566(8) Uani 1 1 d .
H12 H 1.0806 0.0706 0.1432 0.068 Uiso 1 1 calc R
C3 C 0.3991(4) 0.9675(3) -0.16254(15) 0.0586(8) Uani 1 1 d .
H3A H 0.3407 1.0239 -0.1906 0.070 Uiso 1 1 calc R
C1 C 0.5686(4) 0.9238(3) -0.06347(14) 0.0500(7) Uani 1 1 d .
H1 H 0.6240 0.9517 -0.0250 0.060 Uiso 1 1 calc R
C14 C 1.1229(4) 0.2900(3) 0.19812(14) 0.0527(7) Uani 1 1 d .
H14 H 1.1837 0.2292 0.2228 0.063 Uiso 1 1 calc R
C15 C 1.1232(4) 0.4085(3) 0.21848(15) 0.0617(9) Uani 1 1 d .
H15 H 1.1829 0.4307 0.2573 0.074 Uiso 1 1 calc R
C11 C 0.9319(5) 0.1013(3) 0.06249(18) 0.0617(9) Uani 1 1 d .
H11 H 0.9221 0.0182 0.0500 0.074 Uiso 1 1 calc R
C10 C 0.8532(4) 0.1949(3) 0.02374(15) 0.0517(7) Uani 1 1 d .
H10 H 0.7962 0.1730 -0.0155 0.062 Uiso 1 1 calc R
O5 O 1.0856(3) 0.7846(3) 0.12083(13) 0.0841(8) Uani 1 1 d .
C18 C 0.5015(5) 0.6095(4) 0.17230(17) 0.0670(10) Uani 1 1 d .
H18A H 0.3785 0.6026 0.1669 0.101 Uiso 1 1 calc R
H18B H 0.5338 0.6952 0.1797 0.101 Uiso 1 1 calc R
H18C H 0.5490 0.5599 0.2076 0.101 Uiso 1 1 calc R
C2 C 0.4838(5) 1.0085(3) -0.10571(16) 0.0630(9) Uani 1 1 d .
H2 H 0.4840 1.0930 -0.0957 0.076 Uiso 1 1 calc R

loop_
_atom_site_aniso_label
_atom_site_aniso_U_11
_atom_site_aniso_U_22
_atom_site_aniso_U_33
_atom_site_aniso_U_23
_atom_site_aniso_U_13
_atom_site_aniso_U_12
Cu1 0.03681(19) 0.0350(2) 0.02976(18) -0.00254(12) -0.00381(12) -0.00083(12)
O3 0.0448(10) 0.0431(10) 0.0404(10) -0.0067(8) -0.0047(8) -0.0095(8)
O1 0.0598(11) 0.0351(9) 0.0365(9) -0.0015(8) -0.0085(8) 0.0006(8)
N2 0.0312(10) 0.0366(11) 0.0310(10) -0.0013(8) 0.0016(8) 0.0000(8)
N3 0.0392(11) 0.0391(12) 0.0295(10) -0.0028(9) -0.0055(8) 0.0014(9)
N1 0.0330(10) 0.0435(12) 0.0391(11) 0.0025(9) -0.0016(9) 0.0028(9)
C7 0.0305(11) 0.0389(13) 0.0307(12) -0.0011(10) 0.0044(9) -0.0024(10)
O4 0.0992(19) 0.0527(14) 0.0636(15) -0.0090(11) -0.0291(14) -0.0227(12)
O2 0.0401(10) 0.0639(13) 0.0472(11) -0.0138(10) 0.0077(8) -0.0128(9)
N11 0.0531(14) 0.0411(13) 0.0446(13) 0.0077(11) -0.0114(11) -0.0086(11)
C6 0.0319(11) 0.0413(14) 0.0372(13) 0.0027(11) 0.0048(10) -0.0003(10)
C17 0.0270(11) 0.0395(14) 0.0416(13) 0.0058(11) 0.0112(10) 0.0014(10)
C5 0.0482(14) 0.0510(16) 0.0343(13) 0.0004(12) 0.0015(11) 0.0018(13)
C16 0.0539(16) 0.0548(18) 0.0455(16) 0.0011(13) -0.0087(13) 0.0058(14)
C13 0.0351(12) 0.0492(16) 0.0521(16) 0.0156(13) 0.0129(11) 0.0041(12)
C9 0.0376(13) 0.0366(14) 0.0448(14) 0.0019(11) 0.0083(11) 0.0011(11)
C4 0.0557(17) 0.072(2) 0.0401(16) 0.0066(15) -0.0026(13) 0.0066(16)
C8 0.0432(13) 0.0393(14) 0.0331(13) -0.0070(11) 0.0030(11) -0.0003(11)
C12 0.0611(19) 0.0448(17) 0.067(2) 0.0196(14) 0.0190(16) 0.0116(14)
C3 0.0613(18) 0.067(2) 0.0476(17) 0.0205(16) 0.0067(14) 0.0202(16)
C1 0.0552(16) 0.0468(16) 0.0469(16) 0.0012(13) 0.0032(13) 0.0028(13)
C14 0.0450(15) 0.063(2) 0.0498(16) 0.0211(15) 0.0056(13) 0.0130(14)
C15 0.0574(18) 0.071(2) 0.0506(18) 0.0097(16) -0.0153(15) 0.0069(16)
C11 0.080(2) 0.0364(16) 0.071(2) 0.0041(15) 0.0162(18) 0.0055(15)
C10 0.0621(18) 0.0406(16) 0.0528(17) -0.0027(13) 0.0094(14) 0.0025(14)
O5 0.0698(16) 0.104(2) 0.0834(19) 0.0029(16) 0.0271(15) -0.0211(15)
C18 0.060(2) 0.089(3) 0.0540(19) -0.0160(18) 0.0143(16) -0.0191(18)
C2 0.078(2) 0.0431(17) 0.065(2) 0.0095(15) 0.0020(17) 0.0128(16)

loop_
_atom_type_symbol
_atom_type_description
_atom_type_scat_dispersion_real
_atom_type_scat_dispersion_imag
_atom_type_scat_source
C C 0.0033 0.0016 'International Tables Vol C Tables 4.2.6.8 and 6.1.1.4'
H H 0.0000 0.0000 'International Tables Vol C Tables 4.2.6.8 and 6.1.1.4'
Cu Cu 0.3201 1.2651 'International Tables Vol C Tables 4.2.6.8 and 6.1.1.4'
N N 0.0061 0.0033 'International Tables Vol C Tables 4.2.6.8 and 6.1.1.4'
O O 0.0106 0.0060 'International Tables Vol C Tables 4.2.6.8 and 6.1.1.4'

loop_
_geom_angle_atom_site_label_1
_geom_angle_atom_site_label_2
_geom_angle_atom_site_label_3
_geom_angle
N2 Cu1 O1 80.65(8)
N2 Cu1 O3 170.56(8)
O1 Cu1 O3 90.97(8)
N2 Cu1 N1 92.44(9)
O1 Cu1 N1 167.08(9)
O3 Cu1 N1 96.60(8)
N2 Cu1 O2 93.04(8)
O1 Cu1 O2 98.05(8)
O3 Cu1 O2 83.76(7)
N1 Cu1 O2 93.18(8)
N11 O3 Cu1 116.48(18)
C7 O1 Cu1 111.24(16)
C8 N2 N3 117.2(2)
C8 N2 Cu1 128.49(18)
N3 N2 Cu1 114.06(15)
C7 N3 N2 110.39(19)
C7 N3 H3 124.8
N2 N3 H3 124.8
C16 N1 C17 117.9(2)
C16 N1 Cu1 116.9(2)
C17 N1 Cu1 125.06(17)
O1 C7 N3 123.2(2)
O1 C7 C6 118.4(2)
N3 C7 C6 118.4(2)
C18 O2 Cu1 129.39(18)
O4 N11 O5 123.5(3)
O4 N11 O3 118.3(3)
O5 N11 O3 118.2(3)
C1 C6 C5 118.8(2)
C1 C6 C7 118.7(2)
C5 C6 C7 122.5(2)
N1 C17 C13 120.3(2)
N1 C17 C9 122.0(2)
C13 C17 C9 117.7(2)
C4 C5 C6 120.2(3)
C4 C5 H5 119.9
C6 C5 H5 119.9
N1 C16 C15 124.7(3)
N1 C16 H16 117.7
C15 C16 H16 117.7
C14 C13 C12 121.1(3)
C14 C13 C17 118.4(3)
C12 C13 C17 120.5(3)
C10 C9 C17 118.8(3)
C10 C9 C8 115.2(2)
C17 C9 C8 125.9(2)
C3 C4 C5 120.8(3)
C3 C4 H4 119.6
C5 C4 H4 119.6
N2 C8 C9 124.8(2)
N2 C8 H8 117.6
C9 C8 H8 117.6
C11 C12 C13 120.8(3)
C11 C12 H12 119.6
C13 C12 H12 119.6
C4 C3 C2 119.7(3)
C4 C3 H3A 120.2
C2 C3 H3A 120.2
C2 C1 C6 120.5(3)
C2 C1 H1 119.8
C6 C1 H1 119.8
C15 C14 C13 120.2(3)
C15 C14 H14 119.9
C13 C14 H14 119.9
C14 C15 C16 118.5(3)
C14 C15 H15 120.7
C16 C15 H15 120.7
C12 C11 C10 119.5(3)
C12 C11 H11 120.3
C10 C11 H11 120.3
C9 C10 C11 122.5(3)
C9 C10 H10 118.8
C11 C10 H10 118.8
O2 C18 H18A 109.5
O2 C18 H18B 109.5
H18A C18 H18B 109.5
O2 C18 H18C 109.5
H18A C18 H18C 109.5
H18B C18 H18C 109.5
C3 C2 C1 120.1(3)
C3 C2 H2 120.0
C1 C2 H2 120.0

loop_
_geom_bond_atom_site_label_1
_geom_bond_atom_site_label_2
_geom_bond_distance
Cu1 N2 1.939(2)
Cu1 O1 1.9510(18)
Cu1 O3 1.9736(18)
Cu1 N1 2.031(2)
Cu1 O2 2.300(2)
O3 N11 1.282(3)
O1 C7 1.282(3)
N2 C8 1.280(3)
N2 N3 1.387(3)
N3 C7 1.322(3)
N3 H3 0.8600
N1 C16 1.326(3)
N1 C17 1.379(3)
C7 C6 1.488(3)
O4 N11 1.217(3)
O2 C18 1.392(4)
N11 O5 1.221(4)
C6 C1 1.391(4)
C6 C5 1.395(4)
C17 C13 1.423(4)
C17 C9 1.429(4)
C5 C4 1.378(4)
C5 H5 0.9300
C16 C15 1.393(4)
C16 H16 0.9300
C13 C14 1.410(4)
C13 C12 1.411(4)
C9 C10 1.389(4)
C9 C8 1.455(4)
C4 C3 1.377(5)
C4 H4 0.9300
C8 H8 0.9300
C12 C11 1.352(5)
C12 H12 0.9300
C3 C2 1.381(5)
C3 H3A 0.9300
C1 C2 1.389(4)
C1 H1 0.9300
C14 C15 1.343(5)
C14 H14 0.9300
C15 H15 0.9300
C11 C10 1.394(4)
C11 H11 0.9300
C10 H10 0.9300
C18 H18A 0.9600
C18 H18B 0.9600
C18 H18C 0.9600
C2 H2 0.9300

loop_
_geom_torsion_atom_site_label_1
_geom_torsion_atom_site_label_2
_geom_torsion_atom_site_label_3
_geom_torsion_atom_site_label_4
_geom_torsion
N2 Cu1 O3 N11 -110.1(5)
O1 Cu1 O3 N11 -82.72(17)
N1 Cu1 O3 N11 86.79(17)
O2 Cu1 O3 N11 179.28(17)
N2 Cu1 O1 C7 5.50(17)
O3 Cu1 O1 C7 -170.11(18)
N1 Cu1 O1 C7 63.9(4)
O2 Cu1 O1 C7 -86.28(18)
O1 Cu1 N2 C8 -180.0(2)
O3 Cu1 N2 C8 -152.2(4)
N1 Cu1 N2 C8 11.0(2)
O2 Cu1 N2 C8 -82.3(2)
O1 Cu1 N2 N3 -6.12(16)
O3 Cu1 N2 N3 21.7(6)
N1 Cu1 N2 N3 -175.14(16)
O2 Cu1 N2 N3 91.54(16)
C8 N2 N3 C7 -179.8(2)
Cu1 N2 N3 C7 5.5(2)
N2 Cu1 N1 C16 173.8(2)
O1 Cu1 N1 C16 116.6(4)
O3 Cu1 N1 C16 -8.9(2)
O2 Cu1 N1 C16 -93.0(2)
N2 Cu1 N1 C17 -10.5(2)
O1 Cu1 N1 C17 -67.7(4)
O3 Cu1 N1 C17 166.7(2)
O2 Cu1 N1 C17 82.7(2)
Cu1 O1 C7 N3 -4.3(3)
Cu1 O1 C7 C6 175.16(17)
N2 N3 C7 O1 -0.8(3)
N2 N3 C7 C6 179.8(2)
N2 Cu1 O2 C18 -174.7(3)
O1 Cu1 O2 C18 -93.7(3)
O3 Cu1 O2 C18 -3.6(3)
N1 Cu1 O2 C18 92.7(3)
Cu1 O3 N11 O4 177.60(19)
Cu1 O3 N11 O5 -3.1(3)
O1 C7 C6 C1 3.1(4)
N3 C7 C6 C1 -177.4(2)
O1 C7 C6 C5 -175.3(2)
N3 C7 C6 C5 4.2(4)
C16 N1 C17 C13 1.0(4)
Cu1 N1 C17 C13 -174.61(18)
C16 N1 C17 C9 -179.5(3)
Cu1 N1 C17 C9 4.8(3)
C1 C6 C5 C4 -1.4(4)
C7 C6 C5 C4 177.1(3)
C17 N1 C16 C15 0.9(5)
Cu1 N1 C16 C15 176.9(3)
N1 C17 C13 C14 -2.7(4)
C9 C17 C13 C14 177.9(2)
N1 C17 C13 C12 177.1(2)
C9 C17 C13 C12 -2.4(4)
N1 C17 C9 C10 -176.9(2)
C13 C17 C9 C10 2.6(4)
N1 C17 C9 C8 5.1(4)
C13 C17 C9 C8 -175.5(2)
C6 C5 C4 C3 1.3(5)
N3 N2 C8 C9 -179.1(2)
Cu1 N2 C8 C9 -5.4(4)
C10 C9 C8 N2 176.6(3)
C17 C9 C8 N2 -5.2(4)
C14 C13 C12 C11 179.0(3)
C17 C13 C12 C11 -0.7(5)
C5 C4 C3 C2 -0.1(5)
C5 C6 C1 C2 0.3(4)
C7 C6 C1 C2 -178.3(3)
C12 C13 C14 C15 -177.3(3)
C17 C13 C14 C15 2.5(4)
C13 C14 C15 C16 -0.6(5)
N1 C16 C15 C14 -1.2(5)
C13 C12 C11 C10 3.6(5)
C17 C9 C10 C11 0.2(4)
C8 C9 C10 C11 178.5(3)
C12 C11 C10 C9 -3.4(5)
C4 C3 C2 C1 -1.0(5)
C6 C1 C2 C3 0.9(5)
